data_7109076
loop_
_publ_author_name
'Stefan Mommer'
'Kevin Lamberts'
'Helmut Keul'
'Martin Moller'

_publ_section_title
;
 A novel multifunctional coupler: the concept of coupling and proof of
 principle
;
_journal_name_full Chem.Commun.
_journal_page_first 3288
_journal_paper_doi 10.1039/c3cc40369f
_journal_volume 49
_journal_year 2013
_chemical_formula_moiety 'C9 H11 N O6 S'
_chemical_formula_sum 'C9 H11 N O6 S'
_chemical_formula_weight 261.25
_space_group_IT_number 14
_symmetry_cell_setting monoclinic
_symmetry_space_group_name_Hall '-P 2ybc'
_symmetry_space_group_name_H-M 'P 1 21/c 1'
_atom_sites_solution_hydrogens difmap
_atom_sites_solution_primary direct
_atom_sites_solution_secondary difmap
_audit_creation_method SHELXL-97
_cell_angle_alpha 90.00
_cell_angle_beta 95.606(2)
_cell_angle_gamma 90.00
_cell_formula_units_Z 4
_cell_length_a 8.6927(9)
_cell_length_b 15.1581(15)
_cell_length_c 8.4584(8)
_cell_measurement_reflns_used 2583
_cell_measurement_temperature 100(2)
_cell_measurement_theta_max 25.04
_cell_measurement_theta_min 2.69
_cell_volume 1109.19(19)
_computing_cell_refinement 'Bruker SAINT'
_computing_data_collection 'Bruker APEX2'
_computing_data_reduction 'Bruker SAINT'
_computing_molecular_graphics Mercury
_computing_structure_refinement 'SHELXL-97 (Sheldrick, 2008)'
_computing_structure_solution 'SHELXS-97 (Sheldrick, 2008)'
_diffrn_ambient_temperature 100(2)
_diffrn_measured_fraction_theta_full 1.000
_diffrn_measured_fraction_theta_max 1.000
_diffrn_measurement_device_type 'CCD area detector'
_diffrn_measurement_method 'omega scans'
_diffrn_radiation_monochromator 'multilayer optics'
_diffrn_radiation_source microsource
_diffrn_radiation_type MoK\a
_diffrn_radiation_wavelength 0.71073
_diffrn_reflns_av_R_equivalents 0.0426
_diffrn_reflns_av_sigmaI/netI 0.0303
_diffrn_reflns_limit_h_max 11
_diffrn_reflns_limit_h_min -11
_diffrn_reflns_limit_k_max 20
_diffrn_reflns_limit_k_min -20
_diffrn_reflns_limit_l_max 11
_diffrn_reflns_limit_l_min -11
_diffrn_reflns_number 15268
_diffrn_reflns_theta_full 28.48
_diffrn_reflns_theta_max 28.48
_diffrn_reflns_theta_min 2.35
_exptl_absorpt_coefficient_mu 0.309
_exptl_absorpt_correction_T_max 0.9465
_exptl_absorpt_correction_T_min 0.9212
_exptl_absorpt_correction_type multi-scan
_exptl_absorpt_process_details SADABS
_exptl_crystal_colour colourless
_exptl_crystal_density_diffrn 1.564
_exptl_crystal_density_method 'not measured'
_exptl_crystal_description prism
_exptl_crystal_F_000 544
_exptl_crystal_size_max 0.27
_exptl_crystal_size_mid 0.21
_exptl_crystal_size_min 0.18
_refine_diff_density_max 0.410
_refine_diff_density_min -0.192
_refine_diff_density_rms 0.055
_refine_ls_extinction_method none
_refine_ls_goodness_of_fit_ref 1.038
_refine_ls_hydrogen_treatment mixed
_refine_ls_matrix_type full
_refine_ls_number_parameters 157
_refine_ls_number_reflns 2810
_refine_ls_number_restraints 0
_refine_ls_restrained_S_all 1.038
_refine_ls_R_factor_all 0.0441
_refine_ls_R_factor_gt 0.0347
_refine_ls_shift/su_max 0.004
_refine_ls_shift/su_mean 0.000
_refine_ls_structure_factor_coef Fsqd
_refine_ls_weighting_details 'calc w=1/[\s^2^(Fo^2^)+(0.0500P)^2^+0.2000P] where P=(Fo^2^+2Fc^2^)/3'
_refine_ls_weighting_scheme calc
_refine_ls_wR_factor_gt 0.0879
_refine_ls_wR_factor_ref 0.0944
_reflns_number_gt 2344
_reflns_number_total 2810
_reflns_threshold_expression >2sigma(I)
_cod_data_source_file c3cc40369f.txt
_cod_data_source_block 1
_cod_depositor_comments
;
The following automatic conversions were performed:

data name '_iucr_refine_instruction_details' was replaced with
'_iucr_refine_instructions_details' as specified in the replacement
file 'data/replacement-values/replacement_tags.lst'.

Automatic conversion script
Id: cif_correct_tags 9268 2022-04-12 08:56:07Z antanas 
;
_cod_original_sg_symbol_H-M 'P 2(1)/c'
_cod_database_code 7109076

loop_
_symmetry_equiv_pos_as_xyz
'x, y, z'
'-x, y+1/2, -z+1/2'
'-x, -y, -z'
'x, -y-1/2, z-1/2'

loop_
_atom_site_label
_atom_site_type_symbol
_atom_site_fract_x
_atom_site_fract_y
_atom_site_fract_z
_atom_site_U_iso_or_equiv
_atom_site_adp_type
_atom_site_occupancy
_atom_site_symmetry_multiplicity
_atom_site_calc_flag
_atom_site_refinement_flags
S1 S -0.06312(4) -0.25312(2) 0.27329(5) 0.02648(12) Uani 1 1 d .
O1 O 0.20804(12) -0.22209(7) 0.43009(13) 0.0282(3) Uani 1 1 d .
O2 O 0.40297(11) 0.05092(6) 0.33504(13) 0.0231(2) Uani 1 1 d .
O3 O 0.50160(11) 0.17597(7) 0.12680(11) 0.0209(2) Uani 1 1 d .
O4 O 0.68854(12) 0.07907(6) 0.10133(12) 0.0225(2) Uani 1 1 d .
O5 O 0.53990(12) 0.12478(7) -0.11362(12) 0.0244(2) Uani 1 1 d .
O6 O 0.18220(12) 0.06616(6) 0.45489(12) 0.0235(2) Uani 1 1 d .
N1 N 0.22431(15) -0.05176(8) 0.29678(16) 0.0242(3) Uani 1 1 d .
H6 H 0.285(2) -0.0739(12) 0.238(2) 0.029 Uiso 1 1 d .
C1 C 0.09685(16) -0.19113(9) 0.35207(17) 0.0205(3) Uani 1 1 d .
C2 C 0.07691(15) -0.09394(9) 0.30528(17) 0.0199(3) Uani 1 1 d .
H11 H 0.0244 -0.0641 0.3876 0.024 Uiso 1 1 d R
C3 C 0.26071(16) 0.02518(9) 0.36966(16) 0.0188(3) Uani 1 1 d .
C4 C 0.45475(16) 0.13592(9) 0.39349(17) 0.0205(3) Uani 1 1 d .
H4 H 0.4992 0.1316 0.5029 0.025 Uiso 1 1 d R
H5 H 0.3691 0.1772 0.3882 0.025 Uiso 1 1 d R
C5 C 0.57442(16) 0.16596(9) 0.28833(16) 0.0191(3) Uani 1 1 d .
H3 H 0.6186 0.2224 0.3267 0.023 Uiso 1 1 d R
C6 C 0.57354(15) 0.12648(9) 0.02734(17) 0.0190(3) Uani 1 1 d .
C7 C 0.70439(17) 0.09936(10) 0.26891(17) 0.0223(3) Uani 1 1 d .
H1 H 0.8048 0.1251 0.3008 0.027 Uiso 1 1 d R
H2 H 0.6918 0.0468 0.3318 0.027 Uiso 1 1 d R
C8 C -0.03038(18) -0.09280(10) 0.15227(19) 0.0260(3) Uani 1 1 d .
H9 H 0.0253 -0.1098 0.0631 0.031 Uiso 1 1 d R
H10 H -0.0729 -0.0342 0.1324 0.031 Uiso 1 1 d R
C9 C -0.15902(17) -0.15861(10) 0.17410(19) 0.0274(3) Uani 1 1 d .
H7 H -0.2114 -0.1757 0.0722 0.033 Uiso 1 1 d R
H8 H -0.2342 -0.1334 0.2387 0.033 Uiso 1 1 d R

loop_
_atom_site_aniso_label
_atom_site_aniso_U_11
_atom_site_aniso_U_22
_atom_site_aniso_U_33
_atom_site_aniso_U_23
_atom_site_aniso_U_13
_atom_site_aniso_U_12
S1 0.0229(2) 0.0229(2) 0.0331(2) -0.00132(14) 0.00012(16) -0.00578(14)
O1 0.0235(6) 0.0291(6) 0.0307(6) -0.0003(5) -0.0035(5) 0.0033(4)
O2 0.0191(5) 0.0182(5) 0.0334(6) -0.0070(4) 0.0097(4) -0.0034(4)
O3 0.0194(5) 0.0226(5) 0.0207(5) -0.0003(4) 0.0025(4) 0.0048(4)
O4 0.0210(5) 0.0214(5) 0.0257(5) 0.0008(4) 0.0044(4) 0.0058(4)
O5 0.0226(5) 0.0283(5) 0.0228(5) -0.0015(4) 0.0045(4) 0.0023(4)
O6 0.0245(5) 0.0198(5) 0.0278(5) -0.0037(4) 0.0112(4) -0.0003(4)
N1 0.0198(6) 0.0215(6) 0.0333(7) -0.0088(5) 0.0134(5) -0.0033(5)
C1 0.0191(6) 0.0217(7) 0.0213(7) -0.0030(5) 0.0054(5) -0.0016(5)
C2 0.0160(7) 0.0192(6) 0.0255(7) -0.0028(5) 0.0074(5) -0.0011(5)
C3 0.0189(7) 0.0171(6) 0.0209(7) 0.0024(5) 0.0045(5) 0.0010(5)
C4 0.0212(7) 0.0173(6) 0.0236(7) -0.0041(5) 0.0044(6) -0.0008(5)
C5 0.0179(7) 0.0184(6) 0.0207(7) -0.0005(5) 0.0003(5) -0.0001(5)
C6 0.0155(6) 0.0161(6) 0.0261(7) 0.0002(5) 0.0058(5) -0.0006(5)
C7 0.0187(7) 0.0253(7) 0.0231(7) 0.0016(6) 0.0032(5) 0.0023(6)
C8 0.0217(7) 0.0255(7) 0.0310(8) 0.0036(6) 0.0043(6) 0.0037(6)
C9 0.0177(7) 0.0348(8) 0.0295(8) -0.0014(6) 0.0002(6) 0.0016(6)

loop_
_atom_type_symbol
_atom_type_description
_atom_type_scat_dispersion_real
_atom_type_scat_dispersion_imag
_atom_type_scat_source
C C 0.0033 0.0016 'International Tables Vol C Tables 4.2.6.8 and 6.1.1.4'
H H 0.0000 0.0000 'International Tables Vol C Tables 4.2.6.8 and 6.1.1.4'
N N 0.0061 0.0033 'International Tables Vol C Tables 4.2.6.8 and 6.1.1.4'
O O 0.0106 0.0060 'International Tables Vol C Tables 4.2.6.8 and 6.1.1.4'
S S 0.1246 0.1234 'International Tables Vol C Tables 4.2.6.8 and 6.1.1.4'

loop_
_geom_angle_atom_site_label_1
_geom_angle_atom_site_label_2
_geom_angle_atom_site_label_3
_geom_angle
C1 S1 C9 93.66(7)
C3 O2 C4 116.46(10)
C6 O3 C5 110.30(10)
C6 O4 C7 109.91(10)
C3 N1 C2 122.26(12)
C3 N1 H6 119.4(12)
C2 N1 H6 118.1(12)
O1 C1 C2 125.33(13)
O1 C1 S1 124.07(11)
C2 C1 S1 110.59(10)
N1 C2 C8 115.30(12)
N1 C2 C1 111.18(11)
C8 C2 C1 106.00(11)
N1 C2 H11 108.0
C8 C2 H11 108.1
C1 C2 H11 108.1
O6 C3 N1 126.69(13)
O6 C3 O2 124.04(13)
N1 C3 O2 109.26(12)
O2 C4 C5 106.24(11)
O2 C4 H4 110.5
C5 C4 H4 110.5
O2 C4 H5 110.4
C5 C4 H5 110.4
H4 C4 H5 108.7
O3 C5 C4 108.91(11)
O3 C5 C7 103.00(11)
C4 C5 C7 115.01(12)
O3 C5 H3 109.9
C4 C5 H3 109.9
C7 C5 H3 109.9
O5 C6 O3 123.87(13)
O5 C6 O4 123.54(13)
O3 C6 O4 112.59(12)
O4 C7 C5 104.14(11)
O4 C7 H1 110.8
C5 C7 H1 110.9
O4 C7 H2 111.0
C5 C7 H2 111.0
H1 C7 H2 109.0
C2 C8 C9 106.62(12)
C2 C8 H9 110.3
C9 C8 H9 110.4
C2 C8 H10 110.5
C9 C8 H10 110.4
H9 C8 H10 108.6
C8 C9 S1 105.23(10)
C8 C9 H7 110.7
S1 C9 H7 110.7
C8 C9 H8 110.7
S1 C9 H8 110.7
H7 C9 H8 108.8

loop_
_geom_bond_atom_site_label_1
_geom_bond_atom_site_label_2
_geom_bond_distance
S1 C1 1.7549(15)
S1 C9 1.8206(16)
O1 C1 1.2106(17)
O2 C3 1.3557(16)
O2 C4 1.4365(16)
O3 C6 1.3284(16)
O3 C5 1.4565(17)
O4 C6 1.3361(16)
O4 C7 1.4438(17)
O5 C6 1.1999(17)
O6 C3 1.2114(17)
N1 C3 1.3425(18)
N1 C2 1.4401(18)
N1 H6 0.833(19)
C1 C2 1.5308(19)
C2 C8 1.520(2)
C2 H11 0.9800
C4 C5 1.5038(19)
C4 H4 0.9700
C4 H5 0.9700
C5 C7 1.5359(19)
C5 H3 0.9800
C7 H1 0.9700
C7 H2 0.9700
C8 C9 1.523(2)
C8 H9 0.9700
C8 H10 0.9700
C9 H7 0.9700
C9 H8 0.9700

loop_
_geom_torsion_atom_site_label_1
_geom_torsion_atom_site_label_2
_geom_torsion_atom_site_label_3
_geom_torsion_atom_site_label_4
_geom_torsion
C9 S1 C1 O1 -177.50(13)
C9 S1 C1 C2 1.30(11)
C3 N1 C2 C8 109.13(16)
C3 N1 C2 C1 -130.18(14)
O1 C1 C2 N1 27.2(2)
S1 C1 C2 N1 -151.57(10)
O1 C1 C2 C8 153.23(14)
S1 C1 C2 C8 -25.55(13)
C2 N1 C3 O6 3.6(2)
C2 N1 C3 O2 -177.16(13)
C4 O2 C3 O6 -5.6(2)
C4 O2 C3 N1 175.15(12)
C3 O2 C4 C5 -156.56(12)
C6 O3 C5 C4 -123.28(12)
C6 O3 C5 C7 -0.75(14)
O2 C4 C5 O3 62.97(13)
O2 C4 C5 C7 -52.01(15)
C5 O3 C6 O5 -177.47(13)
C5 O3 C6 O4 2.10(15)
C7 O4 C6 O5 176.98(13)
C7 O4 C6 O3 -2.59(15)
C6 O4 C7 C5 1.93(14)
O3 C5 C7 O4 -0.70(13)
C4 C5 C7 O4 117.64(12)
N1 C2 C8 C9 166.38(12)
C1 C2 C8 C9 42.92(14)
C2 C8 C9 S1 -41.55(14)
C1 S1 C9 C8 23.16(11)
